data_4300574
_journal_name_full 'Inorganic Chemistry'
_journal_paper_doi 10.1021/ic051573l
_journal_year 2006
_chemical_formula_moiety 'C36 H26 N8 O2 Zn1, C H2 Cl2'
_chemical_formula_sum 'C37 H28 Cl2 N8 O2 Zn'
_chemical_formula_weight 752.94
_space_group_IT_number 2
_space_group_name_Hall '-P 1'
_space_group_name_H-M_alt 'P -1'
_symmetry_cell_setting triclinic
_symmetry_Int_Tables_number 2
_symmetry_space_group_name_Hall '-P 1'
_symmetry_space_group_name_H-M 'P -1'
_cell_angle_alpha 71.88(3)
_cell_angle_beta 77.58(4)
_cell_angle_gamma 65.83(3)
_cell_formula_units_Z 2
_cell_length_a 11.477(7)
_cell_length_b 11.716(4)
_cell_length_c 14.741(4)
_cell_measurement_temperature 293(2)
_cell_volume 1709.9(13)
_diffrn_ambient_temperature 293(2)
_exptl_crystal_density_diffrn 1.462
_cod_database_code 4300574

loop_
_symmetry_equiv_pos_as_xyz
'x, y, z'
'-x, -y, -z'

loop_
_atom_site_label
_atom_site_type_symbol
_atom_site_fract_x
_atom_site_fract_y
_atom_site_fract_z
_atom_site_U_iso_or_equiv
_atom_site_adp_type
_atom_site_occupancy
_atom_site_symmetry_multiplicity
_atom_site_calc_flag
_atom_site_refinement_flags
_atom_site_disorder_assembly
_atom_site_disorder_group
C1B C -0.1985(11) 0.5133(13) 0.1579(9) 0.040(3) Uani 1 1 d . . .
C1A C 0.1606(11) 0.5158(11) 0.3424(8) 0.032(3) Uani 1 1 d . . .
C2B C -0.3265(12) 0.5502(13) 0.1288(9) 0.042(3) Uani 1 1 d . . .
C2A C 0.2648(12) 0.5613(13) 0.3448(9) 0.037(3) Uani 1 1 d . . .
C3B C -0.3796(13) 0.4563(14) 0.1414(9) 0.048(4) Uani 1 1 d . . .
H3B H -0.333 0.3688 0.1643 0.058 Uiso 1 1 calc R . .
C3A C 0.3768(14) 0.4754(15) 0.3844(10) 0.060(4) Uani 1 1 d . . .
H3A H 0.3911 0.3884 0.4123 0.072 Uiso 1 1 calc R . .
C4B C -0.5052(14) 0.5000(17) 0.1180(10) 0.061(4) Uani 1 1 d . . .
H4B H -0.5459 0.442 0.1291 0.073 Uiso 1 1 calc R . .
C4A C 0.4676(14) 0.5302(19) 0.3792(12) 0.069(5) Uani 1 1 d . . .
H4A H 0.5444 0.4778 0.4058 0.083 Uiso 1 1 calc R . .
C5B C -0.5672(13) 0.6277(16) 0.0792(10) 0.056(4) Uani 1 1 d . . .
H5B H -0.6501 0.6579 0.0622 0.067 Uiso 1 1 calc R . .
C5A C 0.4474(17) 0.6528(19) 0.3379(14) 0.078(5) Uani 1 1 d . . .
H5A H 0.5069 0.6884 0.3369 0.094 Uiso 1 1 calc R . .
C6B C -0.5052(14) 0.7124(14) 0.0653(10) 0.057(4) Uani 1 1 d . . .
H6B H -0.547 0.7993 0.0365 0.068 Uiso 1 1 calc R . .
C6A C 0.3330(18) 0.7272(16) 0.2959(12) 0.072(5) Uani 1 1 d . . .
H6A H 0.3204 0.8122 0.2621 0.087 Uiso 1 1 calc R . .
C7B C -0.1094(10) 0.5784(11) 0.1005(8) 0.032(3) Uani 1 1 d . . .
C7A C 0.0249(12) 0.5919(12) 0.3734(9) 0.038(3) Uani 1 1 d . . .
C8B C -0.1296(12) 0.6573(11) 0.0091(9) 0.042(3) Uani 1 1 d . . .
H8B H -0.2014 0.6723 -0.0191 0.05 Uiso 1 1 calc R . .
C8A C -0.0051(14) 0.6837(14) 0.4227(10) 0.054(4) Uani 1 1 d . . .
H8A H 0.059 0.7009 0.4389 0.064 Uiso 1 1 calc R . .
C9B C -0.0401(14) 0.7145(12) -0.0406(9) 0.047(3) Uani 1 1 d . . .
H9B H -0.0518 0.7692 -0.1018 0.056 Uiso 1 1 calc R . .
C9A C -0.1334(17) 0.7501(16) 0.4478(12) 0.071(5) Uani 1 1 d . . .
H9A H -0.1574 0.811 0.4831 0.086 Uiso 1 1 calc R . .
C10B C 0.0664(14) 0.6866(14) 0.0047(11) 0.055(4) Uani 1 1 d . . .
H10B H 0.1273 0.7234 -0.0253 0.066 Uiso 1 1 calc R . .
C10A C -0.2234(16) 0.7248(17) 0.4198(12) 0.073(5) Uani 1 1 d . . .
H10A H -0.3101 0.7735 0.4307 0.088 Uiso 1 1 calc R . .
C11B C 0.0798(12) 0.6048(13) 0.0933(10) 0.050(4) Uani 1 1 d . . .
H11B H 0.1523 0.585 0.1224 0.06 Uiso 1 1 calc R . .
C11A C -0.1852(14) 0.6267(16) 0.3754(11) 0.064(4) Uani 1 1 d . . .
H11A H -0.2482 0.6068 0.3606 0.077 Uiso 1 1 calc R . .
C12B C -0.1579(11) 0.2768(12) 0.3680(9) 0.038(3) Uani 1 1 d . . .
C12A C 0.2790(13) 0.2635(12) 0.2377(8) 0.039(3) Uani 1 1 d . . .
C13B C -0.2175(11) 0.1884(12) 0.4360(8) 0.036(3) Uani 1 1 d . . .
C13A C 0.4023(13) 0.1640(12) 0.2062(9) 0.045(3) Uani 1 1 d . . .
C14B C -0.3268(12) 0.1867(13) 0.4158(10) 0.049(4) Uani 1 1 d . . .
H14B H -0.3632 0.2425 0.3602 0.058 Uiso 1 1 calc R . .
C14A C 0.5185(14) 0.1559(16) 0.2245(11) 0.067(5) Uani 1 1 d . . .
H14A H 0.5218 0.2143 0.2535 0.081 Uiso 1 1 calc R . .
C15B C -0.3862(14) 0.1029(14) 0.4769(12) 0.063(4) Uani 1 1 d . . .
H15B H -0.4592 0.1006 0.4609 0.076 Uiso 1 1 calc R . .
C15A C 0.6297(14) 0.0608(17) 0.1996(13) 0.082(6) Uani 1 1 d . . .
H15A H 0.7084 0.0551 0.2117 0.099 Uiso 1 1 calc R . .
C16B C -0.3345(15) 0.0251(14) 0.5599(11) 0.059(4) Uani 1 1 d . . .
H16B H -0.3758 -0.0269 0.6031 0.071 Uiso 1 1 calc R . .
C16A C 0.6248(19) -0.0269(19) 0.1563(15) 0.096(7) Uani 1 1 d . . .
H16A H 0.6998 -0.0917 0.14 0.115 Uiso 1 1 calc R . .
C17B C -0.2236(16) 0.0225(15) 0.5804(10) 0.065(4) Uani 1 1 d . . .
H17B H -0.1886 -0.033 0.6366 0.078 Uiso 1 1 calc R . .
C17A C 0.512(2) -0.0176(16) 0.1384(13) 0.088(6) Uani 1 1 d . . .
H17A H 0.5085 -0.0755 0.1089 0.106 Uiso 1 1 calc R . .
C18B C -0.1620(13) 0.1008(12) 0.5191(9) 0.044(3) Uani 1 1 d . . .
H18B H -0.0842 0.0958 0.5325 0.053 Uiso 1 1 calc R . .
C18A C 0.4019(15) 0.0760(13) 0.1629(11) 0.060(4) Uani 1 1 d . . .
H18A H 0.3241 0.0806 0.1499 0.072 Uiso 1 1 calc R . .
N1B N -0.1514(8) 0.4246(9) 0.2332(7) 0.033(2) Uani 1 1 d . . .
N1A N 0.1739(10) 0.4194(10) 0.3115(7) 0.038(3) Uani 1 1 d . . .
N2B N -0.3905(10) 0.6752(12) 0.0911(8) 0.048(3) Uani 1 1 d . . .
N2A N 0.2433(11) 0.6848(14) 0.3011(9) 0.063(4) Uani 1 1 d . . .
N3B N -0.0048(10) 0.5515(10) 0.1406(7) 0.044(3) Uani 1 1 d . . .
N3A N -0.0626(10) 0.5580(11) 0.3523(7) 0.046(3) Uani 1 1 d . . .
N4B N -0.2176(9) 0.3527(10) 0.2911(7) 0.038(3) Uani 1 1 d . . .
N4A N 0.2926(9) 0.3440(10) 0.2792(7) 0.035(2) Uani 1 1 d . . .
O1B O -0.0514(8) 0.2718(9) 0.3853(6) 0.053(3) Uani 1 1 d . . .
O1A O 0.1735(8) 0.2637(8) 0.2238(6) 0.046(2) Uani 1 1 d . . .
Zn1 Zn 0.01693(15) 0.40201(16) 0.27856(11) 0.0431(6) Uani 1 1 d . . .
C1 C -0.0319(19) 1.086(2) -0.1653(15) 0.104(7) Uani 1 1 d . . .
H11 H 0.0395 1.083 -0.1383 0.125 Uiso 1 1 calc R . .
H21 H -0.0699 1.1728 -0.2048 0.125 Uiso 1 1 calc R . .
Cl1 Cl -0.1450(6) 1.0558(6) -0.0726(5) 0.128(2) Uani 1 1 d . . .
Cl2 Cl 0.0267(6) 0.9793(6) -0.2380(5) 0.130(2) Uani 1 1 d . . .

loop_
_atom_site_aniso_label
_atom_site_aniso_U_11
_atom_site_aniso_U_22
_atom_site_aniso_U_33
_atom_site_aniso_U_23
_atom_site_aniso_U_13
_atom_site_aniso_U_12
C1B 0.030(7) 0.055(9) 0.036(7) -0.003(7) -0.016(6) -0.016(6)
C1A 0.032(7) 0.035(7) 0.030(7) -0.010(6) 0.001(5) -0.015(6)
C2B 0.040(8) 0.044(8) 0.042(8) -0.016(7) -0.019(6) -0.004(7)
C2A 0.036(8) 0.047(8) 0.043(8) -0.020(7) 0.001(6) -0.026(7)
C3B 0.051(9) 0.059(9) 0.060(9) -0.027(7) -0.003(7) -0.036(8)
C3A 0.053(10) 0.065(10) 0.067(10) -0.028(8) -0.014(8) -0.013(8)
C4B 0.062(10) 0.094(13) 0.057(9) -0.010(9) -0.009(8) -0.064(10)
C4A 0.039(9) 0.106(15) 0.099(13) -0.067(12) 0.010(8) -0.040(10)
C5B 0.035(8) 0.072(11) 0.057(10) -0.016(9) -0.007(7) -0.015(8)
C5A 0.073(13) 0.085(14) 0.120(15) -0.070(12) 0.004(11) -0.046(11)
C6B 0.051(10) 0.041(9) 0.073(11) -0.010(8) -0.022(8) -0.007(8)
C6A 0.087(14) 0.057(11) 0.083(12) -0.025(9) 0.003(10) -0.037(11)
C7B 0.023(6) 0.040(7) 0.045(8) -0.015(6) -0.005(5) -0.020(6)
C7A 0.034(7) 0.045(8) 0.044(8) -0.022(6) 0.000(6) -0.018(6)
C8B 0.046(8) 0.030(7) 0.042(8) 0.006(6) -0.011(6) -0.013(6)
C8A 0.052(9) 0.061(10) 0.058(9) -0.035(8) 0.008(7) -0.023(8)
C9B 0.067(10) 0.031(7) 0.041(8) -0.008(6) -0.003(7) -0.019(7)
C9A 0.072(12) 0.072(12) 0.078(12) -0.045(10) 0.013(10) -0.026(10)
C10B 0.051(9) 0.056(10) 0.066(10) -0.015(8) 0.005(8) -0.034(8)
C10A 0.043(10) 0.072(12) 0.090(13) -0.022(10) -0.001(9) -0.009(9)
C11B 0.038(8) 0.052(9) 0.067(10) 0.000(8) -0.017(7) -0.029(7)
C11A 0.034(9) 0.080(12) 0.086(12) -0.038(10) 0.007(8) -0.023(9)
C12B 0.027(7) 0.048(8) 0.041(8) -0.019(7) -0.001(6) -0.011(6)
C12A 0.050(9) 0.039(8) 0.030(7) -0.007(6) 0.003(6) -0.025(7)
C13B 0.026(7) 0.048(8) 0.034(7) -0.008(6) 0.010(6) -0.022(6)
C13A 0.056(9) 0.039(8) 0.051(8) -0.010(7) -0.021(7) -0.020(7)
C14B 0.032(8) 0.060(9) 0.054(9) -0.012(7) -0.008(6) -0.016(7)
C14A 0.044(9) 0.086(12) 0.078(11) -0.041(9) -0.010(8) -0.012(9)
C15B 0.047(9) 0.063(10) 0.084(12) -0.003(9) -0.010(8) -0.033(8)
C15A 0.030(9) 0.082(13) 0.129(16) -0.050(12) -0.017(10) 0.006(9)
C16B 0.080(12) 0.057(10) 0.059(10) -0.013(8) 0.005(9) -0.051(9)
C16A 0.060(13) 0.099(16) 0.128(18) -0.078(14) -0.003(12) 0.004(11)
C17B 0.092(13) 0.062(11) 0.047(9) -0.009(8) -0.001(9) -0.042(10)
C17A 0.112(17) 0.054(11) 0.094(14) -0.036(10) -0.021(12) -0.008(12)
C18B 0.042(8) 0.040(8) 0.057(9) -0.024(7) -0.003(7) -0.012(7)
C18A 0.059(10) 0.033(8) 0.092(12) -0.027(8) -0.007(9) -0.014(8)
N1B 0.023(5) 0.039(6) 0.037(6) -0.007(5) 0.007(5) -0.019(5)
N1A 0.036(6) 0.045(7) 0.034(6) -0.004(5) -0.006(5) -0.020(6)
N2B 0.034(7) 0.072(9) 0.053(7) -0.030(6) 0.004(6) -0.026(6)
N2A 0.035(7) 0.086(10) 0.080(9) -0.030(8) 0.005(6) -0.032(7)
N3B 0.055(7) 0.052(7) 0.034(6) -0.007(5) -0.009(5) -0.029(6)
N3A 0.035(7) 0.059(8) 0.049(7) -0.020(6) -0.004(5) -0.017(6)
N4B 0.037(6) 0.037(6) 0.048(7) -0.013(5) -0.004(5) -0.021(5)
N4A 0.024(6) 0.047(7) 0.045(6) -0.026(5) 0.004(5) -0.018(5)
O1B 0.051(6) 0.063(6) 0.049(6) 0.006(5) -0.018(5) -0.033(5)
O1A 0.041(5) 0.052(6) 0.063(6) -0.029(5) -0.007(5) -0.022(5)
Zn1 0.0366(9) 0.0526(11) 0.0485(10) -0.0110(8) -0.0094(7) -0.0235(8)
C1 0.090(15) 0.092(15) 0.129(18) -0.042(14) -0.002(13) -0.026(12)
Cl1 0.111(5) 0.097(4) 0.146(6) -0.031(4) -0.023(4) -0.003(4)
Cl2 0.132(5) 0.124(5) 0.133(5) -0.036(4) 0.003(4) -0.052(4)

loop_
_geom_bond_atom_site_label_1
_geom_bond_atom_site_label_2
_geom_bond_distance
_geom_bond_site_symmetry_2
_geom_bond_publ_flag
C1B N1B 1.298(14) . ?
C1B C2B 1.470(16) . ?
C1B C7B 1.487(16) . ?
C1A N1A 1.287(15) . ?
C1A C7A 1.497(16) . ?
C1A C2A 1.505(16) . ?
C2B N2B 1.335(16) . ?
C2B C3B 1.410(17) . ?
C2A N2A 1.329(17) . ?
C2A C3A 1.380(18) . ?
C3B C4B 1.400(18) . ?
C3A C4A 1.410(19) . ?
C4B C5B 1.36(2) . ?
C4A C5A 1.32(2) . ?
C5B C6B 1.387(19) . ?
C5A C6A 1.40(2) . ?
C6B N2B 1.308(16) . ?
C6A N2A 1.293(19) . ?
C7B N3B 1.330(14) . ?
C7B C8B 1.382(16) . ?
C7A N3A 1.342(15) . ?
C7A C8A 1.371(17) . ?
C8B C9B 1.406(17) . ?
C8A C9A 1.39(2) . ?
C9B C10B 1.391(18) . ?
C9A C10A 1.35(2) . ?
C10B C11B 1.354(18) . ?
C10A C11A 1.37(2) . ?
C11B N3B 1.324(15) . ?
C11A N3A 1.334(17) . ?
C12B O1B 1.276(13) . ?
C12B N4B 1.324(15) . ?
C12B C13B 1.478(16) . ?
C12A O1A 1.269(14) . ?
C12A N4A 1.345(15) . ?
C12A C13A 1.510(18) . ?
C13B C14B 1.359(16) . ?
C13B C18B 1.406(17) . ?
C13A C18A 1.373(18) . ?
C13A C14A 1.377(18) . ?
C14B C15B 1.405(18) . ?
C14A C15A 1.38(2) . ?
C15B C16B 1.363(19) . ?
C15A C16A 1.39(2) . ?
C16B C17B 1.36(2) . ?
C16A C17A 1.33(2) . ?
C17B C18B 1.378(18) . ?
C17A C18A 1.36(2) . ?
N1B N4B 1.347(12) . ?
N1B Zn1 2.068(9) . ?
N1A N4A 1.364(13) . ?
N1A Zn1 2.064(10) . ?
N3B Zn1 2.216(10) . ?
N3A Zn1 2.190(11) . ?
O1B Zn1 2.091(8) . ?
O1A Zn1 2.076(9) . ?
C1 Cl1 1.73(2) . ?
C1 Cl2 1.73(2) . ?
